data_4322571
loop_
_publ_author_name
'Antonia Neels'
'Helen Stoeckli-Evans'

_publ_section_title
;
 Trinuclear Zinc(II) Complexes and Polymeric Cadmium(II) Complexes with
 the Ligand 2,5-Bis(2-pyridyl)pyrazine: Synthesis, Spectral Analysis, and
 Single-Crystal and Powder X-ray Analyses
;
_journal_name_full 'Inorganic Chemistry'
_journal_page_first 6164
_journal_page_last 6170
_journal_paper_doi 10.1021/ic990843v
_journal_volume 38
_journal_year 1999
_chemical_formula_sum 'C17 H17 Cl2 N5 O Zn'
_chemical_formula_weight 443.63
_chemical_name_systematic
; 
 ? 
;
_space_group_IT_number 14
_symmetry_cell_setting monoclinic
_symmetry_space_group_name_Hall '-P 2yn'
_symmetry_space_group_name_H-M 'P 1 21/n 1'
_atom_sites_solution_hydrogens geom
_atom_sites_solution_primary direct
_atom_sites_solution_secondary difmap
_audit_creation_method SHELXL-97
_cell_angle_alpha 90.00
_cell_angle_beta 97.990(10)
_cell_angle_gamma 90.00
_cell_formula_units_Z 4
_cell_length_a 8.6540(10)
_cell_length_b 9.5000(10)
_cell_length_c 22.9970(10)
_cell_measurement_reflns_used 22
_cell_measurement_temperature 293(2)
_cell_measurement_theta_max 18.5
_cell_measurement_theta_min 13.0
_cell_volume 1872.3(3)
_computing_cell_refinement 'STOE STADI4'
_computing_data_collection 'STOE STADI4'
_computing_data_reduction 'STOE XRED'
_computing_molecular_graphics 'PLATON (Spec, 1997)'
_computing_publication_material 'SHELXL-97 (Sheldrick, 1997)'
_computing_structure_refinement 'SHELXL-97 (Sheldrick, 1997)'
_computing_structure_solution 'SHELXS-97 (Sheldrick, 1990)'
_diffrn_ambient_temperature 293(2)
_diffrn_measured_fraction_theta_full 0.936
_diffrn_measured_fraction_theta_max 0.936
_diffrn_measurement_device_type AED2
_diffrn_measurement_method omega/2theta
_diffrn_radiation_monochromator graphite
_diffrn_radiation_source 'fine-focus sealed tube'
_diffrn_radiation_type MoK\a
_diffrn_radiation_wavelength 0.71073
_diffrn_reflns_av_R_equivalents 0.0000
_diffrn_reflns_av_sigmaI/netI 0.0516
_diffrn_reflns_limit_h_max 10
_diffrn_reflns_limit_h_min -10
_diffrn_reflns_limit_k_max 11
_diffrn_reflns_limit_k_min 0
_diffrn_reflns_limit_l_max 27
_diffrn_reflns_limit_l_min 0
_diffrn_reflns_number 3300
_diffrn_reflns_theta_full 24.99
_diffrn_reflns_theta_max 24.99
_diffrn_reflns_theta_min 1.79
_diffrn_standards_decay_% <2
_diffrn_standards_interval_time 60
_diffrn_standards_number 2
_exptl_absorpt_coefficient_mu 1.614
_exptl_absorpt_correction_type none
_exptl_crystal_colour yellow
_exptl_crystal_density_diffrn 1.574
_exptl_crystal_density_method 'not measured'
_exptl_crystal_description bloc
_exptl_crystal_F_000 904
_exptl_crystal_size_max 0.49
_exptl_crystal_size_mid 0.23
_exptl_crystal_size_min 0.11
_refine_diff_density_max 0.768
_refine_diff_density_min -0.645
_refine_diff_density_rms 0.095
_refine_ls_extinction_method none
_refine_ls_goodness_of_fit_ref 1.105
_refine_ls_hydrogen_treatment mixed
_refine_ls_matrix_type full
_refine_ls_number_parameters 237
_refine_ls_number_reflns 3300
_refine_ls_number_restraints 0
_refine_ls_restrained_S_all 1.105
_refine_ls_R_factor_all 0.0925
_refine_ls_R_factor_gt 0.0575
_refine_ls_shift/su_max 0.001
_refine_ls_shift/su_mean 0.000
_refine_ls_structure_factor_coef Fsqd
_refine_ls_weighting_details 'w=1/[\s^2^(Fo^2^)+(0.0508P)^2^+3.0607P] where P=(Fo^2^+2Fc^2^)/3'
_refine_ls_weighting_scheme calc
_refine_ls_wR_factor_gt 0.1177
_refine_ls_wR_factor_ref 0.1372
_reflns_number_gt 2356
_reflns_number_total 3300
_reflns_threshold_expression >2sigma(I)
_cod_data_source_file ic990843v_1.cif
_cod_data_source_block compound1
_cod_depositor_comments
;
The following automatic conversions were performed:

'_refine_ls_weighting_scheme' value 'calc
w=1/[\s^2^(Fo^2^)+(0.0508P)^2^+3.0607P] where P=(Fo^2^+2Fc^2^)/3' was
changed to 'calc'. New tag '_refine_ls_weighting_details' was
created. The value of the new tag was set to
'w=1/[\s^2^(Fo^2^)+(0.0508P)^2^+3.0607P] where P=(Fo^2^+2Fc^2^)/3'.

Automatic conversion script
Id: cif_fix_values 3143 2015-03-26 13:38:13Z robertas 
;
_cod_database_code 4322571

loop_
_symmetry_equiv_pos_as_xyz
'x, y, z'
'-x+1/2, y+1/2, -z+1/2'
'-x, -y, -z'
'x-1/2, -y-1/2, z-1/2'

loop_
_atom_site_label
_atom_site_type_symbol
_atom_site_fract_x
_atom_site_fract_y
_atom_site_fract_z
_atom_site_U_iso_or_equiv
_atom_site_adp_type
_atom_site_occupancy
_atom_site_calc_flag
_atom_site_refinement_flags
_atom_site_disorder_assembly
_atom_site_disorder_group
Zn1 Zn 0.47155(7) 0.82528(7) 0.14918(3) 0.0390(2) Uani 1 d . . .
Cl1 Cl 0.6118(2) 0.81870(19) 0.24084(6) 0.0650(5) Uani 1 d . . .
Cl2 Cl 0.26051(18) 0.96816(16) 0.13518(7) 0.0555(4) Uani 1 d . . .
N1 N 0.4736(5) 0.7548(5) 0.05876(18) 0.0353(10) Uani 1 d . . .
N2 N 0.4671(5) 0.6989(5) -0.06045(19) 0.0426(11) Uani 1 d . . .
N3 N 0.6523(5) 0.9484(5) 0.11528(19) 0.0385(11) Uani 1 d . . .
N4 N 0.1756(6) 0.4551(5) -0.0246(2) 0.0501(12) Uani 1 d . . .
N5 N 0.3506(6) 0.4085(5) 0.1942(2) 0.0485(12) Uani 1 d . . .
O1 O 0.3639(5) 0.6289(4) 0.15874(17) 0.0504(10) Uani 1 d . . .
C1 C 0.5677(6) 0.8244(6) 0.0271(2) 0.0344(11) Uani 1 d . . .
C2 C 0.5619(6) 0.7945(6) -0.0325(2) 0.0402(13) Uani 1 d . . .
H2 H 0.6279 0.8440 -0.0538 0.048 Uiso 1 calc R . .
C3 C 0.3716(6) 0.6312(5) -0.0285(2) 0.0374(13) Uani 1 d . . .
C4 C 0.3757(6) 0.6594(6) 0.0311(2) 0.0393(13) Uani 1 d . . .
H4 H 0.3087 0.6107 0.0522 0.047 Uiso 1 calc R . .
C5 C 0.6725(6) 0.9290(5) 0.0588(2) 0.0362(12) Uani 1 d . . .
C6 C 0.7854(6) 1.0042(6) 0.0337(3) 0.0420(13) Uani 1 d . . .
H6 H 0.7956 0.9921 -0.0057 0.050 Uiso 1 calc R . .
C7 C 0.8811(6) 1.0962(6) 0.0680(3) 0.0490(15) Uani 1 d . . .
H7 H 0.9590 1.1447 0.0523 0.059 Uiso 1 calc R . .
C8 C 0.8604(7) 1.1159(7) 0.1258(3) 0.0519(16) Uani 1 d . . .
H8 H 0.9236 1.1780 0.1497 0.062 Uiso 1 calc R . .
C9 C 0.7446(6) 1.0419(6) 0.1474(3) 0.0473(15) Uani 1 d . . .
H9 H 0.7291 1.0572 0.1861 0.057 Uiso 1 calc R . .
C10 C 0.2631(6) 0.5257(6) -0.0585(2) 0.0393(13) Uani 1 d . . .
C11 C 0.2497(7) 0.5043(6) -0.1184(3) 0.0495(15) Uani 1 d . . .
H11 H 0.3091 0.5573 -0.1412 0.059 Uiso 1 calc R . .
C12 C 0.1481(8) 0.4045(7) -0.1440(3) 0.0602(18) Uani 1 d . . .
H12 H 0.1404 0.3865 -0.1841 0.072 Uiso 1 calc R . .
C13 C 0.0578(7) 0.3312(7) -0.1098(3) 0.0569(17) Uani 1 d . . .
H13 H -0.0133 0.2637 -0.1261 0.068 Uiso 1 calc R . .
C14 C 0.0758(7) 0.3608(6) -0.0508(3) 0.0549(16) Uani 1 d . . .
H14 H 0.0142 0.3117 -0.0277 0.066 Uiso 1 calc R . .
C15 C 0.4102(7) 0.5335(6) 0.1935(3) 0.0501(15) Uani 1 d . . .
H15 H 0.4953 0.5534 0.2216 0.060 Uiso 1 calc R . .
C16 C 0.2170(8) 0.3696(7) 0.1524(3) 0.071(2) Uani 1 d . . .
H16A H 0.2270 0.2733 0.1408 0.106 Uiso 1 calc R . .
H16B H 0.2116 0.4293 0.1185 0.106 Uiso 1 calc R . .
H16C H 0.1236 0.3803 0.1701 0.106 Uiso 1 calc R . .
C17 C 0.4133(10) 0.3017(7) 0.2364(3) 0.082(2) Uani 1 d . . .
H17A H 0.3379 0.2805 0.2621 0.123 Uiso 1 calc R . .
H17B H 0.5072 0.3361 0.2591 0.123 Uiso 1 calc R . .
H17C H 0.4361 0.2179 0.2158 0.123 Uiso 1 calc R . .

loop_
_atom_site_aniso_label
_atom_site_aniso_U_11
_atom_site_aniso_U_22
_atom_site_aniso_U_33
_atom_site_aniso_U_23
_atom_site_aniso_U_13
_atom_site_aniso_U_12
Zn1 0.0428(4) 0.0390(4) 0.0353(3) 0.0004(3) 0.0055(3) -0.0030(3)
Cl1 0.0810(11) 0.0749(11) 0.0356(8) 0.0055(8) -0.0037(7) -0.0233(10)
Cl2 0.0506(9) 0.0468(9) 0.0718(11) 0.0063(8) 0.0180(8) 0.0069(7)
N1 0.036(2) 0.036(2) 0.034(2) -0.002(2) 0.0037(19) 0.000(2)
N2 0.043(3) 0.047(3) 0.038(2) -0.005(2) 0.005(2) 0.004(2)
N3 0.037(2) 0.040(3) 0.038(3) -0.001(2) 0.003(2) -0.002(2)
N4 0.053(3) 0.046(3) 0.052(3) -0.003(2) 0.006(2) -0.004(3)
N5 0.060(3) 0.037(3) 0.050(3) 0.006(2) 0.012(2) 0.000(2)
O1 0.061(3) 0.041(2) 0.048(2) 0.0069(19) 0.002(2) -0.007(2)
C1 0.031(3) 0.035(3) 0.038(3) 0.006(3) 0.006(2) 0.011(2)
C2 0.037(3) 0.050(4) 0.035(3) 0.003(3) 0.010(2) 0.002(3)
C3 0.035(3) 0.033(3) 0.043(3) -0.001(2) 0.002(2) 0.009(2)
C4 0.042(3) 0.037(3) 0.041(3) 0.001(3) 0.010(2) -0.002(3)
C5 0.034(3) 0.032(3) 0.042(3) 0.004(2) 0.002(2) 0.007(2)
C6 0.040(3) 0.042(3) 0.045(3) 0.003(3) 0.011(3) 0.000(3)
C7 0.037(3) 0.053(4) 0.059(4) 0.007(3) 0.013(3) -0.004(3)
C8 0.046(4) 0.052(4) 0.056(4) -0.001(3) 0.004(3) -0.012(3)
C9 0.043(3) 0.054(4) 0.044(3) -0.004(3) 0.007(3) -0.004(3)
C10 0.041(3) 0.035(3) 0.042(3) 0.000(3) 0.004(2) 0.011(3)
C11 0.052(4) 0.053(4) 0.043(3) -0.008(3) 0.005(3) -0.002(3)
C12 0.069(5) 0.060(4) 0.050(4) -0.017(3) 0.003(3) -0.004(4)
C13 0.053(4) 0.039(3) 0.073(5) -0.010(3) -0.010(3) 0.001(3)
C14 0.055(4) 0.046(4) 0.063(4) -0.003(3) 0.004(3) -0.008(3)
C15 0.060(4) 0.047(4) 0.042(3) 0.007(3) 0.003(3) -0.004(3)
C16 0.061(4) 0.048(4) 0.101(6) 0.006(4) 0.005(4) -0.008(3)
C17 0.112(6) 0.060(5) 0.069(5) 0.024(4) -0.003(4) 0.006(5)

loop_
_atom_type_symbol
_atom_type_description
_atom_type_scat_dispersion_real
_atom_type_scat_dispersion_imag
_atom_type_scat_source
Zn Zn 0.2839 1.4301 'International Tables Vol C Tables 4.2.6.8 and 6.1.1.4'
N N 0.0061 0.0033 'International Tables Vol C Tables 4.2.6.8 and 6.1.1.4'
C C 0.0033 0.0016 'International Tables Vol C Tables 4.2.6.8 and 6.1.1.4'
Cl Cl 0.1484 0.1585 'International Tables Vol C Tables 4.2.6.8 and 6.1.1.4'
O O 0.0106 0.0060 'International Tables Vol C Tables 4.2.6.8 and 6.1.1.4'
H H 0.0000 0.0000 'International Tables Vol C Tables 4.2.6.8 and 6.1.1.4'

loop_
_geom_angle_atom_site_label_1
_geom_angle_atom_site_label_2
_geom_angle_atom_site_label_3
_geom_angle
_geom_angle_site_symmetry_1
_geom_angle_site_symmetry_3
_geom_angle_publ_flag
O1 Zn1 N3 149.31(16) . . ?
O1 Zn1 N1 83.71(16) . . ?
N3 Zn1 N1 73.95(16) . . ?
O1 Zn1 Cl2 100.70(12) . . ?
N3 Zn1 Cl2 103.42(12) . . ?
N1 Zn1 Cl2 99.29(12) . . ?
O1 Zn1 Cl1 93.75(12) . . ?
N3 Zn1 Cl1 91.67(12) . . ?
N1 Zn1 Cl1 142.78(13) . . ?
Cl2 Zn1 Cl1 117.58(7) . . ?
C4 N1 C1 117.9(4) . . ?
C4 N1 Zn1 124.8(3) . . ?
C1 N1 Zn1 116.8(3) . . ?
C2 N2 C3 116.6(5) . . ?
C9 N3 C5 118.2(5) . . ?
C9 N3 Zn1 124.0(4) . . ?
C5 N3 Zn1 117.8(3) . . ?
C14 N4 C10 117.3(5) . . ?
C15 N5 C16 120.6(5) . . ?
C15 N5 C17 122.4(6) . . ?
C16 N5 C17 117.0(5) . . ?
C15 O1 Zn1 127.3(4) . . ?
N1 C1 C2 119.5(5) . . ?
N1 C1 C5 116.4(4) . . ?
C2 C1 C5 124.2(5) . . ?
N2 C2 C1 123.4(5) . . ?
N2 C3 C4 120.8(5) . . ?
N2 C3 C10 118.0(5) . . ?
C4 C3 C10 121.2(5) . . ?
N1 C4 C3 121.8(5) . . ?
N3 C5 C6 121.3(5) . . ?
N3 C5 C1 114.7(5) . . ?
C6 C5 C1 124.0(5) . . ?
C7 C6 C5 119.2(5) . . ?
C6 C7 C8 119.4(5) . . ?
C9 C8 C7 118.5(6) . . ?
N3 C9 C8 123.3(5) . . ?
N4 C10 C11 122.0(5) . . ?
N4 C10 C3 116.3(5) . . ?
C11 C10 C3 121.7(5) . . ?
C12 C11 C10 119.4(6) . . ?
C11 C12 C13 119.2(6) . . ?
C14 C13 C12 117.8(6) . . ?
N4 C14 C13 124.3(6) . . ?
O1 C15 N5 125.9(6) . . ?

loop_
_geom_bond_atom_site_label_1
_geom_bond_atom_site_label_2
_geom_bond_distance
_geom_bond_site_symmetry_2
_geom_bond_publ_flag
Zn1 O1 2.110(4) . ?
Zn1 N3 2.182(4) . ?
Zn1 N1 2.187(4) . ?
Zn1 Cl2 2.2624(16) . ?
Zn1 Cl1 2.2824(16) . ?
N1 C4 1.340(6) . ?
N1 C1 1.340(6) . ?
N2 C2 1.328(7) . ?
N2 C3 1.344(7) . ?
N3 C9 1.344(7) . ?
N3 C5 1.346(6) . ?
N4 C14 1.329(7) . ?
N4 C10 1.339(7) . ?
N5 C15 1.296(7) . ?
N5 C16 1.446(8) . ?
N5 C17 1.455(8) . ?
O1 C15 1.238(6) . ?
C1 C2 1.394(7) . ?
C1 C5 1.469(7) . ?
C3 C4 1.391(7) . ?
C3 C10 1.477(7) . ?
C5 C6 1.398(7) . ?
C6 C7 1.374(8) . ?
C7 C8 1.379(8) . ?
C8 C9 1.372(8) . ?
C10 C11 1.383(7) . ?
C11 C12 1.369(8) . ?
C12 C13 1.374(9) . ?
C13 C14 1.373(9) . ?

loop_
_geom_torsion_atom_site_label_1
_geom_torsion_atom_site_label_2
_geom_torsion_atom_site_label_3
_geom_torsion_atom_site_label_4
_geom_torsion
_geom_torsion_site_symmetry_1
_geom_torsion_site_symmetry_2
_geom_torsion_site_symmetry_3
_geom_torsion_site_symmetry_4
_geom_torsion_publ_flag
O1 Zn1 N1 C4 24.0(4) . . . . ?
N3 Zn1 N1 C4 -177.2(4) . . . . ?
Cl2 Zn1 N1 C4 -75.8(4) . . . . ?
Cl1 Zn1 N1 C4 112.0(4) . . . . ?
O1 Zn1 N1 C1 -164.1(4) . . . . ?
N3 Zn1 N1 C1 -5.3(3) . . . . ?
Cl2 Zn1 N1 C1 96.1(3) . . . . ?
Cl1 Zn1 N1 C1 -76.1(4) . . . . ?
O1 Zn1 N3 C9 -132.1(4) . . . . ?
N1 Zn1 N3 C9 -177.0(5) . . . . ?
Cl2 Zn1 N3 C9 87.0(4) . . . . ?
Cl1 Zn1 N3 C9 -31.9(4) . . . . ?
O1 Zn1 N3 C5 47.8(5) . . . . ?
N1 Zn1 N3 C5 2.8(4) . . . . ?
Cl2 Zn1 N3 C5 -93.1(4) . . . . ?
Cl1 Zn1 N3 C5 148.0(4) . . . . ?
N3 Zn1 O1 C15 78.3(6) . . . . ?
N1 Zn1 O1 C15 121.4(5) . . . . ?
Cl2 Zn1 O1 C15 -140.3(5) . . . . ?
Cl1 Zn1 O1 C15 -21.3(5) . . . . ?
C4 N1 C1 C2 -0.7(7) . . . . ?
Zn1 N1 C1 C2 -173.2(4) . . . . ?
C4 N1 C1 C5 179.5(4) . . . . ?
Zn1 N1 C1 C5 7.0(6) . . . . ?
C3 N2 C2 C1 1.1(8) . . . . ?
N1 C1 C2 N2 -0.2(8) . . . . ?
C5 C1 C2 N2 179.5(5) . . . . ?
C2 N2 C3 C4 -1.2(7) . . . . ?
C2 N2 C3 C10 179.1(5) . . . . ?
C1 N1 C4 C3 0.7(7) . . . . ?
Zn1 N1 C4 C3 172.5(4) . . . . ?
N2 C3 C4 N1 0.3(8) . . . . ?
C10 C3 C4 N1 180.0(5) . . . . ?
C9 N3 C5 C6 -0.4(7) . . . . ?
Zn1 N3 C5 C6 179.7(4) . . . . ?
C9 N3 C5 C1 179.6(5) . . . . ?
Zn1 N3 C5 C1 -0.2(6) . . . . ?
N1 C1 C5 N3 -4.5(7) . . . . ?
C2 C1 C5 N3 175.8(5) . . . . ?
N1 C1 C5 C6 175.5(5) . . . . ?
C2 C1 C5 C6 -4.2(8) . . . . ?
N3 C5 C6 C7 2.2(8) . . . . ?
C1 C5 C6 C7 -177.8(5) . . . . ?
C5 C6 C7 C8 -2.1(8) . . . . ?
C6 C7 C8 C9 0.3(9) . . . . ?
C5 N3 C9 C8 -1.5(8) . . . . ?
Zn1 N3 C9 C8 178.3(4) . . . . ?
C7 C8 C9 N3 1.6(9) . . . . ?
C14 N4 C10 C11 1.1(8) . . . . ?
C14 N4 C10 C3 179.2(5) . . . . ?
N2 C3 C10 N4 176.6(5) . . . . ?
C4 C3 C10 N4 -3.0(7) . . . . ?
N2 C3 C10 C11 -5.3(8) . . . . ?
C4 C3 C10 C11 175.1(5) . . . . ?
N4 C10 C11 C12 -2.5(9) . . . . ?
C3 C10 C11 C12 179.5(5) . . . . ?
C10 C11 C12 C13 2.3(9) . . . . ?
C11 C12 C13 C14 -0.9(10) . . . . ?
C10 N4 C14 C13 0.3(9) . . . . ?
C12 C13 C14 N4 -0.4(10) . . . . ?
Zn1 O1 C15 N5 -172.2(4) . . . . ?
C16 N5 C15 O1 -0.7(10) . . . . ?
C17 N5 C15 O1 179.4(6) . . . . ?
